data_2211154
loop_
_publ_author_name
'Lei Nie'
'Rui Yang'
'Jing Cheng'
'Sheng-Jiao Yan'
'Jun Lin'

_publ_section_title
(3'<i>S</i>,4<i>R</i>)-3-(3'-Cyclopentyl-3'-phenylpropanoyl)-5,5-dimethyl-4-phenyl-1,3-oxazolidin-2-one
_journal_coeditor_code OB2085
_journal_issue 11
_journal_name_full 'Acta Crystallographica Section E'
_journal_page_first o5132
_journal_page_last o5133
_journal_paper_doi 10.1107/S1600536806042851
_journal_volume 62
_journal_year 2006
_chemical_formula_iupac 'C25 H29 N O3'
_chemical_formula_moiety 'C25 H29 N O3'
_chemical_formula_sum 'C25 H29 N O3'
_chemical_formula_weight 391.49
_chemical_melting_point 384
_chemical_name_systematic (3'S,4R)-3-(3'-Cyclopentyl-3'-phenylpropanoyl)-5,5-dimethyl-4-phenyl-1,3-oxazolidin-2-one
_space_group_IT_number 19
_symmetry_cell_setting orthorhombic
_symmetry_space_group_name_Hall 'P 2ac 2ab'
_symmetry_space_group_name_H-M 'P 21 21 21'
_atom_sites_solution_hydrogens geom
_atom_sites_solution_primary direct
_atom_sites_solution_secondary difmap
_audit_creation_method SHELXL-97
_cell_angle_alpha 90.00
_cell_angle_beta 90.00
_cell_angle_gamma 90.00
_cell_formula_units_Z 4
_cell_length_a 10.2911(2)
_cell_length_b 14.0805(3)
_cell_length_c 15.6118(3)
_cell_measurement_reflns_used 5993
_cell_measurement_temperature 273(2)
_cell_measurement_theta_max 28.24
_cell_measurement_theta_min 1.95
_cell_volume 2262.21(8)
_computing_cell_refinement 'SAINT (Bruker, 1998)'
_computing_data_collection 'SMART (Bruker, 1998)'
_computing_data_reduction SAINT
_computing_molecular_graphics 'SHELXTL (Bruker, 1998)'
_computing_publication_material SHELXTL
_computing_structure_refinement 'SHELXL97 (Sheldrick, 1997)'
_computing_structure_solution 'SHELXS97 (Sheldrick, 1997)'
_diffrn_ambient_temperature 273(2)
_diffrn_measured_fraction_theta_full 0.997
_diffrn_measured_fraction_theta_max 0.977
_diffrn_measurement_device_type 'Bruker SMART APEX-2 CCD area-detector'
_diffrn_measurement_method '\f and \w'
_diffrn_radiation_monochromator graphite
_diffrn_radiation_source 'fine-focus sealed tube'
_diffrn_radiation_type MoK\a
_diffrn_radiation_wavelength 0.71073
_diffrn_reflns_av_R_equivalents 0.0249
_diffrn_reflns_av_sigmaI/netI 0.0167
_diffrn_reflns_limit_h_max 13
_diffrn_reflns_limit_h_min -13
_diffrn_reflns_limit_k_max 18
_diffrn_reflns_limit_k_min -18
_diffrn_reflns_limit_l_max 20
_diffrn_reflns_limit_l_min -20
_diffrn_reflns_number 20251
_diffrn_reflns_theta_full 27.50
_diffrn_reflns_theta_max 28.24
_diffrn_reflns_theta_min 1.95
_diffrn_standards_decay_% 0
_exptl_absorpt_coefficient_mu 0.075
_exptl_absorpt_correction_T_max 0.979
_exptl_absorpt_correction_T_min 0.971
_exptl_absorpt_correction_type multi-scan
_exptl_absorpt_process_details '(SADABS; Bruker, 1998)'
_exptl_crystal_colour colorless
_exptl_crystal_density_diffrn 1.149
_exptl_crystal_density_method 'not measured'
_exptl_crystal_description block
_exptl_crystal_F_000 840
_exptl_crystal_size_max 0.31
_exptl_crystal_size_mid 0.25
_exptl_crystal_size_min 0.19
_refine_diff_density_max 0.200
_refine_diff_density_min -0.190
_refine_ls_extinction_coef 0.043(6)
_refine_ls_extinction_method SHELXL97
_refine_ls_goodness_of_fit_ref 1.013
_refine_ls_hydrogen_treatment constr
_refine_ls_matrix_type full
_refine_ls_number_parameters 275
_refine_ls_number_reflns 3070
_refine_ls_number_restraints 17
_refine_ls_restrained_S_all 1.035
_refine_ls_R_factor_all 0.0579
_refine_ls_R_factor_gt 0.0412
_refine_ls_shift/su_max 0.001
_refine_ls_shift/su_mean 0.000
_refine_ls_structure_factor_coef Fsqd
_refine_ls_weighting_details 'calc w=1/[\s^2^(Fo^2^)+(0.0654P)^2^+0.1915P] where P=(Fo^2^+2Fc^2^)/3'
_refine_ls_weighting_scheme calc
_refine_ls_wR_factor_gt 0.1088
_refine_ls_wR_factor_ref 0.1206
_reflns_number_gt 2359
_reflns_number_total 3070
_reflns_threshold_expression I>2\s(I)
_cod_data_source_file ob2085.cif
_cod_data_source_block I
_cod_database_code 2211154
_cod_database_fobs_code 2211154

loop_
_symmetry_equiv_pos_as_xyz
'x, y, z'
'-x+1/2, -y, z+1/2'
'-x, y+1/2, -z+1/2'
'x+1/2, -y+1/2, -z'

loop_
_atom_site_type_symbol
_atom_site_label
_atom_site_fract_x
_atom_site_fract_y
_atom_site_fract_z
_atom_site_U_iso_or_equiv
_atom_site_adp_type
_atom_site_calc_flag
_atom_site_refinement_flags
_atom_site_occupancy
_atom_site_disorder_assembly
_atom_site_disorder_group
O O1 0.44076(19) 0.93655(14) 0.04012(15) 0.0901(6) Uani d . 1 . .
O O2 0.37297(16) 0.79593(12) -0.00837(12) 0.0718(5) Uani d . 1 . .
O O3 0.06448(18) 0.92985(11) 0.14736(11) 0.0714(5) Uani d . 1 . .
N N1 0.23632(17) 0.87519(12) 0.07545(12) 0.0546(4) Uani d . 1 . .
C C1 0.3578(2) 0.87749(18) 0.03624(17) 0.0657(6) Uani d . 1 . .
C C2 0.2493(2) 0.74262(18) -0.01161(15) 0.0623(6) Uani d . 1 . .
C C3 0.1803(2) 0.77892(14) 0.06982(13) 0.0519(5) Uani d . 1 . .
H H3A 0.0867 0.7837 0.0588 0.062 Uiso calc R 1 . .
C C4 0.2836(3) 0.63844(19) -0.01243(19) 0.0784(7) Uani d . 1 . .
H H4A 0.3256 0.6230 -0.0656 0.118 Uiso calc R 1 . .
H H4B 0.2059 0.6013 -0.0066 0.118 Uiso calc R 1 . .
H H4C 0.3413 0.6247 0.0343 0.118 Uiso calc R 1 . .
C C5 0.1764(3) 0.7738(3) -0.09173(17) 0.0897(9) Uani d . 1 . .
H H5A 0.2210 0.7507 -0.1416 0.135 Uiso calc R 1 . .
H H5B 0.1725 0.8418 -0.0936 0.135 Uiso calc R 1 . .
H H5C 0.0899 0.7484 -0.0905 0.135 Uiso calc R 1 . .
C C6 0.2025(2) 0.72197(15) 0.15048(13) 0.0555(5) Uani d . 1 . .
C C7 0.1146(3) 0.65228(16) 0.17310(17) 0.0698(7) Uani d . 1 . .
H H7A 0.0411 0.6422 0.1396 0.084 Uiso calc R 1 . .
C C8 0.1352(4) 0.59704(19) 0.2456(2) 0.0893(10) Uani d . 1 . .
H H8A 0.0756 0.5500 0.2600 0.107 Uiso calc R 1 . .
C C9 0.2415(5) 0.6110(2) 0.29565(19) 0.1001(11) Uani d . 1 . .
H H9A 0.2543 0.5739 0.3442 0.120 Uiso calc R 1 . .
C C10 0.3300(4) 0.6801(3) 0.27416(18) 0.0986(10) Uani d . 1 . .
H H10A 0.4029 0.6895 0.3083 0.118 Uiso calc R 1 . .
C C11 0.3112(3) 0.7359(2) 0.20190(16) 0.0756(7) Uani d . 1 . .
H H11A 0.3714 0.7826 0.1879 0.091 Uiso calc R 1 . .
C C12 0.1689(2) 0.94840(15) 0.11507(13) 0.0542(5) Uani d . 1 . .
C C13 0.2230(3) 1.04713(15) 0.11489(14) 0.0613(6) Uani d . 1 B .
H H13A 0.3062 1.0474 0.0857 0.074 Uiso calc R 1 . .
H H13B 0.2369 1.0679 0.1734 0.074 Uiso calc R 1 . .
C C14 0.1294(2) 1.11633(14) 0.06963(13) 0.0530(5) Uani d . 1 . .
H H14A 0.0448 1.1112 0.0981 0.064 Uiso calc R 1 A 1
C C15 0.1107(2) 1.08751(15) -0.02319(13) 0.0532(5) Uani d . 1 B .
C C16 -0.0090(3) 1.0616(2) -0.05399(16) 0.0715(7) Uani d . 1 . .
H H16A -0.0805 1.0625 -0.0176 0.086 Uiso calc R 1 B .
C C17 -0.0251(3) 1.0341(3) -0.13893(19) 0.0907(9) Uani d . 1 B .
H H17A -0.1069 1.0166 -0.1587 0.109 Uiso calc R 1 . .
C C18 0.0779(4) 1.0325(2) -0.19304(17) 0.0877(9) Uani d . 1 . .
H H18A 0.0669 1.0141 -0.2498 0.105 Uiso calc R 1 B .
C C19 0.1976(3) 1.0580(2) -0.16365(16) 0.0868(9) Uani d . 1 B .
H H19A 0.2683 1.0575 -0.2007 0.104 Uiso calc R 1 . .
C C20 0.2145(3) 1.0845(2) -0.07952(16) 0.0739(7) Uani d . 1 . .
H H20A 0.2971 1.1007 -0.0602 0.089 Uiso calc R 1 B .
C C21 0.1760(3) 1.21898(14) 0.07973(14) 0.0623(6) Uani d PD 0.196(11) B 1
H H21B 0.2703 1.2188 0.0713 0.075 Uiso calc PR 0.196(11) B 1
C C22 0.151(3) 1.2576(15) 0.1696(6) 0.0766(13) Uani d PD 0.196(11) B 1
H H22A 0.2300 1.2823 0.1946 0.092 Uiso calc PR 0.196(11) B 1
H H22B 0.1166 1.2082 0.2066 0.092 Uiso calc PR 0.196(11) B 1
C C23 0.051(3) 1.3370(13) 0.1578(13) 0.110(2) Uani d PD 0.196(11) B 1
H H23A -0.0371 1.3123 0.1627 0.132 Uiso calc PR 0.196(11) B 1
H H23B 0.0627 1.3864 0.2004 0.132 Uiso calc PR 0.196(11) B 1
C C24 0.075(3) 1.3752(10) 0.0682(13) 0.1048(17) Uani d PD 0.196(11) B 1
H H24A -0.0035 1.4017 0.0439 0.126 Uiso calc PR 0.196(11) B 1
H H24B 0.1419 1.4240 0.0691 0.126 Uiso calc PR 0.196(11) B 1
C C25 0.120(3) 1.2897(12) 0.0173(8) 0.0820(13) Uani d PD 0.196(11) B 1
H H25A 0.0475 1.2619 -0.0133 0.098 Uiso calc PR 0.196(11) B 1
H H25B 0.1856 1.3084 -0.0241 0.098 Uiso calc PR 0.196(11) B 1
C C21' 0.1760(3) 1.21898(14) 0.07973(14) 0.0623(6) Uani d PD 0.804(11) B 2
H H21A 0.2594 1.2263 0.0501 0.075 Uiso calc PR 0.804(11) B 2
C C22' 0.1923(6) 1.2500(4) 0.1744(2) 0.0766(13) Uani d PD 0.804(11) B 2
H H22C 0.1481 1.2059 0.2122 0.092 Uiso calc PR 0.804(11) B 2
H H22D 0.2836 1.2518 0.1898 0.092 Uiso calc PR 0.804(11) B 2
C C23' 0.1331(9) 1.3477(3) 0.1814(3) 0.110(2) Uani d PD 0.804(11) B 2
H H23C 0.0542 1.3452 0.2154 0.132 Uiso calc PR 0.804(11) B 2
H H23D 0.1935 1.3908 0.2090 0.132 Uiso calc PR 0.804(11) B 2
C C24' 0.1033(6) 1.3812(3) 0.0940(4) 0.1048(17) Uani d PD 0.804(11) B 2
H H24C 0.1763 1.4160 0.0704 0.126 Uiso calc PR 0.804(11) B 2
H H24D 0.0277 1.4224 0.0944 0.126 Uiso calc PR 0.804(11) B 2
C C25' 0.0769(5) 1.2923(3) 0.0422(4) 0.0820(13) Uani d PD 0.804(11) B 2
H H25C 0.0925 1.3032 -0.0183 0.098 Uiso calc PR 0.804(11) B 2
H H25D -0.0119 1.2708 0.0500 0.098 Uiso calc PR 0.804(11) B 2

loop_
_atom_site_aniso_label
_atom_site_aniso_U_11
_atom_site_aniso_U_22
_atom_site_aniso_U_33
_atom_site_aniso_U_12
_atom_site_aniso_U_13
_atom_site_aniso_U_23
O1 0.0665(10) 0.0701(11) 0.1337(18) -0.0101(10) 0.0223(11) 0.0069(11)
O2 0.0618(9) 0.0691(10) 0.0847(11) 0.0037(8) 0.0266(9) -0.0014(9)
O3 0.0817(11) 0.0600(9) 0.0726(10) 0.0062(9) 0.0290(9) 0.0003(8)
N1 0.0552(9) 0.0472(9) 0.0615(10) 0.0012(8) 0.0116(8) 0.0059(8)
C1 0.0586(13) 0.0582(13) 0.0804(16) 0.0052(11) 0.0156(12) 0.0120(12)
C2 0.0652(13) 0.0654(13) 0.0562(11) 0.0001(11) 0.0122(11) -0.0026(10)
C3 0.0543(11) 0.0470(10) 0.0545(11) -0.0001(9) 0.0101(9) -0.0002(9)
C4 0.0903(18) 0.0676(15) 0.0773(15) 0.0069(14) 0.0212(15) -0.0144(13)
C5 0.099(2) 0.114(2) 0.0559(13) 0.009(2) 0.0052(14) 0.0030(15)
C6 0.0707(13) 0.0446(10) 0.0513(10) 0.0032(10) 0.0128(10) -0.0024(9)
C7 0.0856(17) 0.0540(12) 0.0698(14) -0.0047(12) 0.0226(13) -0.0023(11)
C8 0.133(3) 0.0532(14) 0.0812(19) -0.0048(16) 0.045(2) 0.0041(13)
C9 0.167(4) 0.0748(19) 0.0586(15) 0.018(2) 0.021(2) 0.0149(14)
C10 0.136(3) 0.100(2) 0.0598(14) 0.011(2) -0.0135(18) 0.0079(16)
C11 0.0961(19) 0.0694(15) 0.0613(13) -0.0067(15) -0.0014(13) 0.0041(12)
C12 0.0663(13) 0.0497(11) 0.0467(10) 0.0061(10) 0.0010(10) 0.0049(9)
C13 0.0756(14) 0.0515(12) 0.0567(11) 0.0011(11) -0.0071(11) 0.0024(10)
C14 0.0629(12) 0.0485(10) 0.0477(10) 0.0047(10) 0.0050(10) 0.0026(9)
C15 0.0649(12) 0.0485(11) 0.0462(10) 0.0007(9) 0.0011(9) 0.0041(9)
C16 0.0653(14) 0.0866(18) 0.0627(13) -0.0051(13) -0.0003(12) -0.0058(13)
C17 0.0868(18) 0.112(2) 0.0735(17) -0.0086(18) -0.0163(16) -0.0139(17)
C18 0.121(2) 0.094(2) 0.0478(12) 0.0019(19) -0.0050(16) -0.0064(13)
C19 0.103(2) 0.103(2) 0.0546(13) -0.0093(19) 0.0192(15) -0.0070(14)
C20 0.0745(15) 0.0870(18) 0.0600(13) -0.0106(14) 0.0095(13) -0.0055(13)
C21 0.0833(16) 0.0481(11) 0.0556(11) 0.0031(11) 0.0008(12) 0.0007(10)
C22 0.101(4) 0.0645(17) 0.0642(15) 0.002(2) -0.0116(18) -0.0112(13)
C23 0.164(6) 0.071(2) 0.095(3) 0.009(3) 0.022(4) -0.023(2)
C24 0.109(4) 0.0638(18) 0.142(5) 0.014(2) -0.031(3) -0.015(2)
C25 0.103(3) 0.0579(16) 0.085(3) 0.019(2) -0.008(2) 0.0039(18)
C21' 0.0833(16) 0.0481(11) 0.0556(11) 0.0031(11) 0.0008(12) 0.0007(10)
C22' 0.101(4) 0.0645(17) 0.0642(15) 0.002(2) -0.0116(18) -0.0112(13)
C23' 0.164(6) 0.071(2) 0.095(3) 0.009(3) 0.022(4) -0.023(2)
C24' 0.109(4) 0.0638(18) 0.142(5) 0.014(2) -0.031(3) -0.015(2)
C25' 0.103(3) 0.0579(16) 0.085(3) 0.019(2) -0.008(2) 0.0039(18)

loop_
_atom_type_symbol
_atom_type_description
_atom_type_scat_dispersion_real
_atom_type_scat_dispersion_imag
_atom_type_scat_source
C C 0.0033 0.0000 'International Tables Vol C Tables 4.2.6.8 and 6.1.1.4'
H H 0.0000 0.0000 'International Tables Vol C Tables 4.2.6.8 and 6.1.1.4'
N N 0.0061 0.0000 'International Tables Vol C Tables 4.2.6.8 and 6.1.1.4'
O O 0.0106 0.0000 'International Tables Vol C Tables 4.2.6.8 and 6.1.1.4'

loop_
_geom_angle_atom_site_label_1
_geom_angle_atom_site_label_2
_geom_angle_atom_site_label_3
_geom_angle
C1 O2 C2 110.48(17)
C12 N1 C1 128.9(2)
C12 N1 C3 120.87(17)
C1 N1 C3 110.26(18)
O1 C1 O2 122.4(2)
O1 C1 N1 129.5(2)
O2 C1 N1 108.1(2)
O2 C2 C4 107.0(2)
O2 C2 C5 107.8(2)
C4 C2 C5 112.8(2)
O2 C2 C3 101.54(17)
C4 C2 C3 115.9(2)
C5 C2 C3 110.7(2)
N1 C3 C6 112.27(18)
N1 C3 C2 99.97(17)
C6 C3 C2 116.19(17)
N1 C3 H3A 109.3
C6 C3 H3A 109.3
C2 C3 H3A 109.3
C2 C4 H4A 109.5
C2 C4 H4B 109.5
H4A C4 H4B 109.5
C2 C4 H4C 109.5
H4A C4 H4C 109.5
H4B C4 H4C 109.5
C2 C5 H5A 109.5
C2 C5 H5B 109.5
H5A C5 H5B 109.5
C2 C5 H5C 109.5
H5A C5 H5C 109.5
H5B C5 H5C 109.5
C7 C6 C11 118.7(2)
C7 C6 C3 119.4(2)
C11 C6 C3 121.9(2)
C6 C7 C8 120.4(3)
C6 C7 H7A 119.8
C8 C7 H7A 119.8
C9 C8 C7 120.7(3)
C9 C8 H8A 119.6
C7 C8 H8A 119.6
C8 C9 C10 119.7(3)
C8 C9 H9A 120.2
C10 C9 H9A 120.2
C9 C10 C11 120.5(3)
C9 C10 H10A 119.8
C11 C10 H10A 119.8
C10 C11 C6 120.1(3)
C10 C11 H11A 120.0
C6 C11 H11A 120.0
O3 C12 N1 117.9(2)
O3 C12 C13 121.9(2)
N1 C12 C13 120.2(2)
C12 C13 C14 110.8(2)
C12 C13 H13A 109.5
C14 C13 H13A 109.5
C12 C13 H13B 109.5
C14 C13 H13B 109.5
H13A C13 H13B 108.1
C15 C14 C21 112.99(17)
C15 C14 C13 110.38(18)
C21 C14 C13 110.76(19)
C15 C14 H14A 107.5
C21 C14 H14A 107.5
C13 C14 H14A 107.5
C16 C15 C20 117.5(2)
C16 C15 C14 121.3(2)
C20 C15 C14 121.1(2)
C15 C16 C17 121.0(3)
C15 C16 H16A 119.5
C17 C16 H16A 119.5
C18 C17 C16 120.4(3)
C18 C17 H17A 119.8
C16 C17 H17A 119.8
C17 C18 C19 119.5(2)
C17 C18 H18A 120.2
C19 C18 H18A 120.2
C18 C19 C20 120.5(3)
C18 C19 H19A 119.8
C20 C19 H19A 119.8
C19 C20 C15 121.1(3)
C19 C20 H20A 119.4
C15 C20 H20A 119.4
C25 C21 C22 107.0(5)
C25 C21 C14 116.0(9)
C22 C21 C14 112.2(11)
C25 C21 H21B 107.1
C22 C21 H21B 107.1
C14 C21 H21B 107.1
C21 C22 C23 105.4(6)
C21 C22 H22A 110.7
C23 C22 H22A 110.7
C21 C22 H22B 110.7
C23 C22 H22B 110.7
H22A C22 H22B 108.8
C24 C23 C22 104.8(7)
C24 C23 H23A 110.8
C22 C23 H23A 110.8
C24 C23 H23B 110.8
C22 C23 H23B 110.8
H23A C23 H23B 108.9
C25 C24 C23 104.6(7)
C25 C24 H24A 110.8
C23 C24 H24A 110.8
C25 C24 H24B 110.8
C23 C24 H24B 110.8
H24A C24 H24B 108.9
C21 C25 C24 107.6(6)
C21 C25 H25A 110.2
C24 C25 H25A 110.2
C21 C25 H25B 110.2
C24 C25 H25B 110.2
H25A C25 H25B 108.5
C23' C22' H22C 110.5
C23' C22' H22D 110.5
H22C C22' H22D 108.6
C24' C23' C22' 108.0(3)
C24' C23' H23C 110.1
C22' C23' H23C 110.1
C24' C23' H23D 110.1
C22' C23' H23D 110.1
H23C C23' H23D 108.4
C23' C24' C25' 105.5(3)
C23' C24' H24C 110.6
C25' C24' H24C 110.6
C23' C24' H24D 110.6
C25' C24' H24D 110.6
H24C C24' H24D 108.8
C24' C25' H25C 111.1
C24' C25' H25D 111.1
H25C C25' H25D 109.1

loop_
_geom_bond_atom_site_label_1
_geom_bond_atom_site_label_2
_geom_bond_distance
O1 C1 1.193(3)
O2 C1 1.352(3)
O2 C2 1.478(3)
O3 C12 1.215(3)
N1 C12 1.388(3)
N1 C1 1.393(3)
N1 C3 1.476(3)
C2 C4 1.509(4)
C2 C5 1.523(4)
C2 C3 1.544(3)
C3 C6 1.510(3)
C3 H3A 0.9800
C4 H4A 0.9600
C4 H4B 0.9600
C4 H4C 0.9600
C5 H5A 0.9600
C5 H5B 0.9600
C5 H5C 0.9600
C6 C7 1.380(3)
C6 C11 1.391(4)
C7 C8 1.390(4)
C7 H7A 0.9300
C8 C9 1.358(5)
C8 H8A 0.9300
C9 C10 1.375(5)
C9 H9A 0.9300
C10 C11 1.388(4)
C10 H10A 0.9300
C11 H11A 0.9300
C12 C13 1.497(3)
C13 C14 1.541(3)
C13 H13A 0.9700
C13 H13B 0.9700
C14 C15 1.517(3)
C14 C21 1.531(3)
C14 H14A 0.9800
C15 C16 1.372(3)
C15 C20 1.384(3)
C16 C17 1.392(4)
C16 H16A 0.9300
C17 C18 1.355(4)
C17 H17A 0.9300
C18 C19 1.362(5)
C18 H18A 0.9300
C19 C20 1.377(4)
C19 H19A 0.9300
C20 H20A 0.9300
C21 C25 1.507(8)
C21 C22 1.527(9)
C21 H21B 0.9800
C22 C23 1.531(9)
C22 H22A 0.9700
C22 H22B 0.9700
C23 C24 1.521(10)
C23 H23A 0.9700
C23 H23B 0.9700
C24 C25 1.514(9)
C24 H24A 0.9700
C24 H24B 0.9700
C25 H25A 0.9700
C25 H25B 0.9700
C22' C23' 1.509(6)
C22' H22C 0.9700
C22' H22D 0.9700
C23' C24' 1.475(7)
C23' H23C 0.9700
C23' H23D 0.9700
C24' C25' 1.515(6)
C24' H24C 0.9700
C24' H24D 0.9700
C25' H25C 0.9700
C25' H25D 0.9700

loop_
_geom_torsion_atom_site_label_1
_geom_torsion_atom_site_label_2
_geom_torsion_atom_site_label_3
_geom_torsion_atom_site_label_4
_geom_torsion
C2 O2 C1 O1 -172.3(2)
C2 O2 C1 N1 9.6(3)
C12 N1 C1 O1 14.4(4)
C3 N1 C1 O1 -166.1(3)
C12 N1 C1 O2 -167.7(2)
C3 N1 C1 O2 11.8(3)
C1 O2 C2 C4 -147.4(2)
C1 O2 C2 C5 90.9(2)
C1 O2 C2 C3 -25.5(2)
C12 N1 C3 C6 -83.1(2)
C1 N1 C3 C6 97.4(2)
C12 N1 C3 C2 153.16(19)
C1 N1 C3 C2 -26.4(2)
O2 C2 C3 N1 29.5(2)
C4 C2 C3 N1 145.1(2)
C5 C2 C3 N1 -84.7(2)
O2 C2 C3 C6 -91.5(2)
C4 C2 C3 C6 24.1(3)
C5 C2 C3 C6 154.2(2)
N1 C3 C6 C7 151.4(2)
C2 C3 C6 C7 -94.4(2)
N1 C3 C6 C11 -30.3(3)
C2 C3 C6 C11 83.9(3)
C11 C6 C7 C8 -0.3(3)
C3 C6 C7 C8 178.0(2)
C6 C7 C8 C9 0.4(4)
C7 C8 C9 C10 -0.3(5)
C8 C9 C10 C11 0.2(5)
C9 C10 C11 C6 -0.2(5)
C7 C6 C11 C10 0.2(4)
C3 C6 C11 C10 -178.1(2)
C1 N1 C12 O3 -178.1(2)
C3 N1 C12 O3 2.4(3)
C1 N1 C12 C13 3.7(3)
C3 N1 C12 C13 -175.75(19)
O3 C12 C13 C14 -58.5(3)
N1 C12 C13 C14 119.6(2)
C12 C13 C14 C15 -61.5(2)
C12 C13 C14 C21 172.56(18)
C21 C14 C15 C16 -117.6(3)
C13 C14 C15 C16 117.7(3)
C21 C14 C15 C20 63.7(3)
C13 C14 C15 C20 -60.9(3)
C20 C15 C16 C17 -0.4(4)
C14 C15 C16 C17 -179.1(3)
C15 C16 C17 C18 -0.1(5)
C16 C17 C18 C19 0.1(5)
C17 C18 C19 C20 0.5(5)
C18 C19 C20 C15 -1.1(5)
C16 C15 C20 C19 1.0(4)
C14 C15 C20 C19 179.7(3)
C15 C14 C21 C25 37.1(10)
C13 C14 C21 C25 161.5(9)
C15 C14 C21 C22 160.5(9)
C13 C14 C21 C22 -75.1(10)
C25 C21 C22 C23 14(2)
C14 C21 C22 C23 -114.2(16)
C21 C22 C23 C24 -29(2)
C22 C23 C24 C25 33(2)
C22 C21 C25 C24 6(2)
C14 C21 C25 C24 132.3(17)
C23 C24 C25 C21 -24(2)
C22' C23' C24' C25' 29.0(6)
